data_7216761
loop_
_publ_author_name
'Kumar, Dinesh'
'Ahmad, Shahab'
'Prakash, G. Vijaya'
'Ramanujachary, Kandalam V.'
'Ramanan, Arunachalam'

_publ_section_title
;
 Photoluminescent chromium molybdate cluster coordinated with rare earth
 cations: synthesis, structure, optical and magnetic properties
;
_journal_issue 30
_journal_name_full CrystEngComm
_journal_page_first 7097
_journal_paper_doi 10.1039/C4CE00865K
_journal_volume 16
_journal_year 2014
_chemical_formula_moiety 'Cr Mo6 O30 Tb, 2(C6 H5 N O2), 4(O)'
_chemical_formula_sum 'C12 H10 Cr Mo6 N2 O38 Tb'
_chemical_formula_weight 1576.79
_space_group_IT_number 15
_symmetry_cell_setting monoclinic
_symmetry_space_group_name_Hall '-C 2yc'
_symmetry_space_group_name_H-M 'C 1 2/c 1'
_atom_sites_solution_hydrogens geom
_atom_sites_solution_primary direct
_atom_sites_solution_secondary difmap
_audit_creation_method 'SHELXTL-NT2000 ver.6.12'
_cell_angle_alpha 90.00
_cell_angle_beta 104.117(2)
_cell_angle_gamma 90.00
_cell_formula_units_Z 4
_cell_length_a 18.389(2)
_cell_length_b 12.5427(14)
_cell_length_c 17.963(2)
_cell_measurement_reflns_used 7862
_cell_measurement_temperature 298(2)
_cell_measurement_theta_max 28.30
_cell_measurement_theta_min 2.44
_cell_volume 4018.0(8)
_computing_cell_refinement 'Bruker SMART'
_computing_data_collection 'Bruker SMART'
_computing_data_reduction 'Bruker SAINT'
_computing_molecular_graphics 'Bruker SHELXTL'
_computing_publication_material 'Bruker SHELXTL'
_computing_structure_refinement 'SHELXL-97 (Sheldrick, 1997)'
_computing_structure_solution 'SHELXS-97 (Sheldrick, 1990)'
_diffrn_ambient_temperature 298(2)
_diffrn_measured_fraction_theta_full 0.998
_diffrn_measured_fraction_theta_max 0.998
_diffrn_measurement_device_type 'CCD area detector'
_diffrn_measurement_method 'phi and omega scans'
_diffrn_radiation_monochromator graphite
_diffrn_radiation_source 'fine-focus sealed tube'
_diffrn_radiation_type MoK\a
_diffrn_radiation_wavelength 0.71073
_diffrn_reflns_av_R_equivalents 0.0211
_diffrn_reflns_av_sigmaI/netI 0.0237
_diffrn_reflns_limit_h_max 21
_diffrn_reflns_limit_h_min -17
_diffrn_reflns_limit_k_max 14
_diffrn_reflns_limit_k_min -14
_diffrn_reflns_limit_l_max 21
_diffrn_reflns_limit_l_min -21
_diffrn_reflns_number 10273
_diffrn_reflns_theta_full 25.00
_diffrn_reflns_theta_max 25.00
_diffrn_reflns_theta_min 1.99
_exptl_absorpt_coefficient_mu 3.922
_exptl_absorpt_correction_T_max 0.234
_exptl_absorpt_correction_T_min 0.138
_exptl_absorpt_correction_type multi-scan
_exptl_absorpt_process_details '(SADABS; Bruker, 2000)'
_exptl_crystal_colour pink
_exptl_crystal_density_diffrn 2.607
_exptl_crystal_density_meas 2.508
_exptl_crystal_density_method 'not measured'
_exptl_crystal_description block
_exptl_crystal_F_000 2964
_exptl_crystal_size_max 0.56
_exptl_crystal_size_mid 0.45
_exptl_crystal_size_min 0.37
_refine_diff_density_max 1.339
_refine_diff_density_min -0.757
_refine_diff_density_rms 0.259
_refine_ls_extinction_method none
_refine_ls_goodness_of_fit_ref 1.297
_refine_ls_hydrogen_treatment constr
_refine_ls_matrix_type full
_refine_ls_number_parameters 273
_refine_ls_number_reflns 3533
_refine_ls_number_restraints 0
_refine_ls_restrained_S_all 1.297
_refine_ls_R_factor_all 0.0329
_refine_ls_R_factor_gt 0.0313
_refine_ls_shift/su_max 0.000
_refine_ls_shift/su_mean 0.000
_refine_ls_structure_factor_coef Fsqd
_refine_ls_weighting_details 'calc w=1/[\s^2^(Fo^2^)+(0.0444P)^2^+27.0766P] where P=(Fo^2^+2Fc^2^)/3'
_refine_ls_weighting_scheme calc
_refine_ls_wR_factor_gt 0.0878
_refine_ls_wR_factor_ref 0.0972
_reflns_number_gt 3456
_reflns_number_total 3533
_reflns_threshold_expression >2sigma(I)
_cod_data_source_file c4ce00865k2.cif
_cod_data_source_block 4
_cod_depositor_comments
;
The following automatic conversions were performed:

'_symmetry_cell_setting' value 'Monoclinic' changed to 'monoclinic'
according to
/usr/data/users/saulius/crontab/automatic-downloads/rss-feeds/RSC/lib/dictionaries/cif_core.dic
dictionary named 'cif_core.dic' version 2.4.2 from 2011-04-26.

Automatic conversion script
Id: cif_fix_values 2281 2013-09-26 08:29:07Z andrius 

 Adding full bibliography for 7216759--7216762.cif.
;
_cod_original_sg_symbol_H-M C2/c
_cod_database_code 7216761

loop_
_symmetry_equiv_pos_as_xyz
'x, y, z'
'-x, y, -z+1/2'
'x+1/2, y+1/2, z'
'-x+1/2, y+1/2, -z+1/2'
'-x, -y, -z'
'x, -y, z-1/2'
'-x+1/2, -y+1/2, -z'
'x+1/2, -y+1/2, z-1/2'

loop_
_atom_site_label
_atom_site_type_symbol
_atom_site_fract_x
_atom_site_fract_y
_atom_site_fract_z
_atom_site_U_iso_or_equiv
_atom_site_adp_type
_atom_site_occupancy
_atom_site_symmetry_multiplicity
_atom_site_calc_flag
_atom_site_refinement_flags
C1 C 0.1597(4) 0.0501(5) 0.5284(4) 0.0373(16) Uani 1 1 d .
C2 C 0.1539(4) 0.1665(5) 0.5466(4) 0.0332(15) Uani 1 1 d .
C3 C 0.1468(5) 0.2037(6) 0.6177(4) 0.0449(19) Uani 1 1 d .
H3 H 0.1451 0.1561 0.6569 0.054 Uiso 1 1 calc R
C4 C 0.1424(5) 0.3110(6) 0.6290(4) 0.0451(19) Uani 1 1 d .
H4 H 0.1372 0.3367 0.6760 0.054 Uiso 1 1 calc R
C5 C 0.1522(4) 0.3468(6) 0.5042(4) 0.0387(17) Uani 1 1 d .
H5 H 0.1537 0.3971 0.4665 0.046 Uiso 1 1 calc R
C6 C 0.1570(4) 0.2400(6) 0.4891(4) 0.0380(16) Uani 1 1 d .
H6 H 0.1622 0.2171 0.4414 0.046 Uiso 1 1 calc R
Cr1 Cr 0.2500 0.7500 0.5000 0.0181(3) Uani 1 2 d S
Mo2 Mo 0.29085(3) 0.83957(4) 0.34030(3) 0.02149(15) Uani 1 1 d .
Mo3 Mo 0.38132(3) 0.73633(4) 0.66264(3) 0.02183(15) Uani 1 1 d .
Mo4 Mo 0.42446(3) 0.82572(4) 0.50504(3) 0.02403(15) Uani 1 1 d .
N1 N 0.1454(3) 0.3779(4) 0.5735(3) 0.0352(13) Uani 1 1 d .
H1 H 0.1430 0.4451 0.5822 0.042 Uiso 1 1 calc R
O1 O 0.3511(3) 0.7841(4) 0.2929(3) 0.0350(11) Uani 1 1 d .
O2 O 0.2564(3) 0.9523(3) 0.2899(3) 0.0320(10) Uani 1 1 d .
O3 O 0.3605(2) 0.9112(3) 0.4236(2) 0.0244(9) Uani 1 1 d .
O4 O 0.4845(3) 0.7717(4) 0.4560(3) 0.0392(12) Uani 1 1 d .
O5 O 0.4713(3) 0.9293(4) 0.5574(3) 0.0390(11) Uani 1 1 d .
O6 O 0.4343(2) 0.7168(3) 0.5834(2) 0.0265(9) Uani 1 1 d .
O7 O 0.4267(3) 0.8417(4) 0.7109(3) 0.0360(11) Uani 1 1 d .
O8 O 0.4180(2) 0.6234(3) 0.7143(3) 0.0290(9) Uani 1 1 d .
O9 O 0.2106(2) 0.7419(3) 0.3054(2) 0.0252(9) Uani 1 1 d .
O10 O 0.2114(2) 0.8548(3) 0.4178(2) 0.0206(8) Uani 1 1 d .
O11 O 0.3268(2) 0.7223(3) 0.4416(2) 0.0218(8) Uani 1 1 d .
O12 O 0.3266(2) 0.8441(3) 0.5644(2) 0.0212(8) Uani 1 1 d .
O13 O 0.5178(3) 0.3201(4) 0.8304(3) 0.0472(13) Uani 1 1 d .
O14 O 0.4894(3) 0.5278(4) 0.8746(3) 0.0362(11) Uani 1 1 d .
O15 O 0.6247(3) 0.4193(4) 0.7542(3) 0.0411(12) Uani 1 1 d .
O16 O 0.1348(3) -0.0165(4) 0.5696(3) 0.0453(13) Uani 1 1 d .
O17 O 0.1892(4) 0.0304(4) 0.4740(4) 0.0569(16) Uani 1 1 d .
O1W O 0.3088(4) 0.0258(5) 0.6440(4) 0.0649(18) Uani 1 1 d .
O2W O 0.4602(9) 0.0954(12) 0.6754(6) 0.191(8) Uani 1 1 d .
Tb1 Tb 0.5000 0.47591(3) 0.7500 0.02264(13) Uani 1 2 d S

loop_
_atom_site_aniso_label
_atom_site_aniso_U_11
_atom_site_aniso_U_22
_atom_site_aniso_U_33
_atom_site_aniso_U_23
_atom_site_aniso_U_13
_atom_site_aniso_U_12
C1 0.041(4) 0.025(3) 0.047(4) -0.004(3) 0.013(3) 0.002(3)
C2 0.033(4) 0.024(3) 0.045(4) -0.004(3) 0.012(3) 0.000(3)
C3 0.072(6) 0.025(4) 0.041(4) 0.002(3) 0.021(4) 0.002(4)
C4 0.076(6) 0.032(4) 0.030(4) -0.002(3) 0.018(4) 0.002(4)
C5 0.042(4) 0.027(4) 0.049(4) 0.004(3) 0.014(3) -0.001(3)
C6 0.045(4) 0.031(4) 0.041(4) -0.005(3) 0.016(3) 0.001(3)
Cr1 0.0175(6) 0.0130(6) 0.0236(7) -0.0001(5) 0.0045(5) 0.0011(5)
Mo2 0.0221(3) 0.0172(3) 0.0257(3) 0.00056(19) 0.0067(2) 0.00298(19)
Mo3 0.0201(3) 0.0194(3) 0.0242(3) 0.00151(19) 0.0020(2) 0.00090(19)
Mo4 0.0193(3) 0.0232(3) 0.0297(3) 0.0037(2) 0.0062(2) -0.0001(2)
N1 0.044(3) 0.018(3) 0.043(3) -0.004(2) 0.010(3) 0.002(2)
O1 0.032(3) 0.031(2) 0.044(3) -0.004(2) 0.013(2) 0.004(2)
O2 0.033(2) 0.023(2) 0.040(3) 0.008(2) 0.009(2) 0.0053(19)
O3 0.024(2) 0.015(2) 0.033(2) 0.0028(17) 0.0034(18) -0.0004(16)
O4 0.027(2) 0.045(3) 0.048(3) 0.007(2) 0.013(2) 0.005(2)
O5 0.037(3) 0.036(3) 0.041(3) 0.001(2) 0.005(2) -0.014(2)
O6 0.022(2) 0.025(2) 0.033(2) 0.0056(18) 0.0076(18) 0.0055(17)
O7 0.035(3) 0.032(3) 0.037(3) -0.004(2) 0.001(2) -0.005(2)
O8 0.026(2) 0.028(2) 0.033(2) 0.0064(19) 0.0070(18) 0.0056(18)
O9 0.025(2) 0.024(2) 0.025(2) -0.0041(17) 0.0037(17) 0.0004(17)
O10 0.022(2) 0.017(2) 0.022(2) -0.0004(16) 0.0045(16) 0.0019(16)
O11 0.022(2) 0.018(2) 0.026(2) 0.0001(16) 0.0076(17) 0.0009(16)
O12 0.020(2) 0.016(2) 0.026(2) -0.0015(16) 0.0033(17) -0.0006(16)
O13 0.053(3) 0.043(3) 0.047(3) 0.018(2) 0.016(3) 0.009(3)
O14 0.044(3) 0.035(3) 0.033(3) -0.004(2) 0.016(2) -0.009(2)
O15 0.028(2) 0.027(2) 0.069(4) -0.006(2) 0.012(2) 0.002(2)
O16 0.054(3) 0.023(3) 0.066(4) 0.002(2) 0.029(3) 0.002(2)
O17 0.080(4) 0.029(3) 0.075(4) -0.010(3) 0.045(4) 0.000(3)
O1W 0.088(5) 0.054(4) 0.059(4) -0.006(3) 0.030(4) 0.008(3)
O2W 0.260(16) 0.226(15) 0.072(6) -0.007(7) 0.014(8) -0.172(13)
Tb1 0.0227(2) 0.0181(2) 0.0271(2) 0.000 0.00621(17) 0.000

loop_
_atom_type_symbol
_atom_type_description
_atom_type_scat_dispersion_real
_atom_type_scat_dispersion_imag
_atom_type_scat_source
C C 0.0033 0.0016 'International Tables Vol C Tables 4.2.6.8 and 6.1.1.4'
H H 0.0000 0.0000 'International Tables Vol C Tables 4.2.6.8 and 6.1.1.4'
N N 0.0061 0.0033 'International Tables Vol C Tables 4.2.6.8 and 6.1.1.4'
O O 0.0106 0.0060 'International Tables Vol C Tables 4.2.6.8 and 6.1.1.4'
Mo Mo -1.6832 0.6857 'International Tables Vol C Tables 4.2.6.8 and 6.1.1.4'
Tb Tb -0.1723 4.1537 'International Tables Vol C Tables 4.2.6.8 and 6.1.1.4'
Cr Cr 0.3209 0.6236 'International Tables Vol C Tables 4.2.6.8 and 6.1.1.4'

loop_
_geom_angle_atom_site_label_1
_geom_angle_atom_site_label_2
_geom_angle_atom_site_label_3
_geom_angle
_geom_angle_site_symmetry_1
_geom_angle_site_symmetry_3
O17 C1 O16 127.6(7) . .
O17 C1 C2 115.3(6) . .
O16 C1 C2 117.1(6) . .
C3 C2 C6 119.1(6) . .
C3 C2 C1 123.4(6) . .
C6 C2 C1 117.5(6) . .
C4 C3 C2 119.3(7) . .
C4 C3 H3 120.4 . .
C2 C3 H3 120.4 . .
N1 C4 C3 120.0(7) . .
N1 C4 H4 120.0 . .
C3 C4 H4 120.0 . .
N1 C5 C6 119.5(7) . .
N1 C5 H5 120.2 . .
C6 C5 H5 120.2 . .
C5 C6 C2 118.8(7) . .
C5 C6 H6 120.6 . .
C2 C6 H6 120.6 . .
O10 Cr1 O10 179.999(2) 7_566 .
O10 Cr1 O12 83.43(16) 7_566 .
O10 Cr1 O12 96.57(16) . .
O10 Cr1 O12 96.57(16) 7_566 7_566
O10 Cr1 O12 83.43(16) . 7_566
O12 Cr1 O12 180.0 . 7_566
O10 Cr1 O11 96.11(16) 7_566 .
O10 Cr1 O11 83.89(16) . .
O12 Cr1 O11 85.21(17) . .
O12 Cr1 O11 94.79(16) 7_566 .
O10 Cr1 O11 83.89(16) 7_566 7_566
O10 Cr1 O11 96.11(16) . 7_566
O12 Cr1 O11 94.79(16) . 7_566
O12 Cr1 O11 85.21(17) 7_566 7_566
O11 Cr1 O11 179.999(1) . 7_566
O1 Mo2 O2 105.9(2) . .
O1 Mo2 O9 96.9(2) . .
O2 Mo2 O9 101.6(2) . .
O1 Mo2 O3 100.8(2) . .
O2 Mo2 O3 96.6(2) . .
O9 Mo2 O3 150.07(17) . .
O1 Mo2 O10 160.20(19) . .
O2 Mo2 O10 92.53(18) . .
O9 Mo2 O10 72.01(16) . .
O3 Mo2 O10 83.66(16) . .
O1 Mo2 O11 92.16(19) . .
O2 Mo2 O11 160.00(19) . .
O9 Mo2 O11 84.25(16) . .
O3 Mo2 O11 71.21(15) . .
O10 Mo2 O11 70.86(14) . .
O7 Mo3 O8 106.6(2) . .
O7 Mo3 O6 101.7(2) . .
O8 Mo3 O6 95.19(19) . .
O7 Mo3 O9 95.5(2) . 7_566
O8 Mo3 O9 102.13(19) . 7_566
O6 Mo3 O9 150.94(18) . 7_566
O7 Mo3 O12 90.17(19) . .
O8 Mo3 O12 161.37(18) . .
O6 Mo3 O12 73.01(16) . .
O9 Mo3 O12 83.80(16) 7_566 .
O7 Mo3 O10 158.08(19) . 7_566
O8 Mo3 O10 93.61(18) . 7_566
O6 Mo3 O10 84.35(16) . 7_566
O9 Mo3 O10 71.54(16) 7_566 7_566
O12 Mo3 O10 71.30(14) . 7_566
O5 Mo4 O4 106.4(2) . .
O5 Mo4 O6 101.0(2) . .
O4 Mo4 O6 97.9(2) . .
O5 Mo4 O3 97.2(2) . .
O4 Mo4 O3 100.2(2) . .
O6 Mo4 O3 149.43(17) . .
O5 Mo4 O11 159.5(2) . .
O4 Mo4 O11 92.6(2) . .
O6 Mo4 O11 83.39(16) . .
O3 Mo4 O11 71.45(15) . .
O5 Mo4 O12 90.9(2) . .
O4 Mo4 O12 161.4(2) . .
O6 Mo4 O12 71.41(15) . .
O3 Mo4 O12 84.03(16) . .
O11 Mo4 O12 71.42(14) . .
C4 N1 C5 123.3(6) . .
C4 N1 H1 118.3 . .
C5 N1 H1 118.3 . .
Mo2 O3 Mo4 119.1(2) . .
Mo3 O6 Mo4 118.2(2) . .
Mo3 O8 Tb1 156.6(2) . .
Mo2 O9 Mo3 118.4(2) . 7_566
Cr1 O10 Mo3 102.67(16) . 7_566
Cr1 O10 Mo2 103.64(16) . .
Mo3 O10 Mo2 93.65(14) 7_566 .
Cr1 O11 Mo4 102.19(17) . .
Cr1 O11 Mo2 101.61(16) . .
Mo4 O11 Mo2 94.09(14) . .
Cr1 O12 Mo3 102.56(16) . .
Cr1 O12 Mo4 101.17(16) . .
Mo3 O12 Mo4 92.96(14) . .
O8 Tb1 O8 77.6(2) . 2_656
O8 Tb1 O14 81.29(16) . .
O8 Tb1 O14 74.09(15) 2_656 .
O8 Tb1 O15 141.57(16) . .
O8 Tb1 O15 71.36(15) 2_656 .
O14 Tb1 O15 110.49(18) . .
O8 Tb1 O14 74.09(15) . 2_656
O8 Tb1 O14 81.29(16) 2_656 2_656
O14 Tb1 O14 148.3(2) . 2_656
O15 Tb1 O14 79.19(18) . 2_656
O8 Tb1 O15 71.36(15) . 2_656
O8 Tb1 O15 141.57(16) 2_656 2_656
O14 Tb1 O15 79.19(18) . 2_656
O15 Tb1 O15 145.4(2) . 2_656
O14 Tb1 O15 110.49(18) 2_656 2_656
O8 Tb1 O13 141.27(17) . .
O8 Tb1 O13 119.11(18) 2_656 .
O14 Tb1 O13 71.86(18) . .
O15 Tb1 O13 75.51(18) . .
O14 Tb1 O13 139.05(17) 2_656 .
O15 Tb1 O13 76.49(18) 2_656 .
O8 Tb1 O13 119.10(18) . 2_656
O8 Tb1 O13 141.27(17) 2_656 2_656
O14 Tb1 O13 139.06(18) . 2_656
O15 Tb1 O13 76.48(18) . 2_656
O14 Tb1 O13 71.86(18) 2_656 2_656
O15 Tb1 O13 75.51(18) 2_656 2_656
O13 Tb1 O13 71.3(3) . 2_656

loop_
_geom_bond_atom_site_label_1
_geom_bond_atom_site_label_2
_geom_bond_distance
_geom_bond_site_symmetry_2
C1 O17 1.254(9) .
C1 O16 1.272(9) .
C1 C2 1.506(9) .
C2 C3 1.395(10) .
C2 C6 1.397(10) .
C3 C4 1.366(10) .
C3 H3 0.9300 .
C4 N1 1.315(9) .
C4 H4 0.9300 .
C5 N1 1.340(9) .
C5 C6 1.373(10) .
C5 H5 0.9300 .
C6 H6 0.9300 .
Cr1 O10 1.975(4) 7_566
Cr1 O10 1.975(4) .
Cr1 O12 1.980(4) .
Cr1 O12 1.980(4) 7_566
Cr1 O11 1.985(4) .
Cr1 O11 1.986(4) 7_566
Mo2 O1 1.702(4) .
Mo2 O2 1.715(4) .
Mo2 O9 1.904(4) .
Mo2 O3 1.937(4) .
Mo2 O10 2.259(4) .
Mo2 O11 2.307(4) .
Mo3 O7 1.686(5) .
Mo3 O8 1.737(4) .
Mo3 O6 1.926(4) .
Mo3 O9 1.932(4) 7_566
Mo3 O12 2.257(4) .
Mo3 O10 2.258(4) 7_566
Mo4 O5 1.708(5) .
Mo4 O4 1.712(5) .
Mo4 O6 1.939(4) .
Mo4 O3 1.958(4) .
Mo4 O11 2.282(4) .
Mo4 O12 2.316(4) .
N1 H1 0.8600 .
O8 Tb1 2.374(4) .
O9 Mo3 1.932(4) 7_566
O10 Mo3 2.258(4) 7_566
O13 Tb1 2.405(5) .
O14 Tb1 2.384(5) .
O15 Tb1 2.384(5) .
Tb1 O8 2.374(4) 2_656
Tb1 O14 2.384(5) 2_656
Tb1 O15 2.384(5) 2_656
Tb1 O13 2.405(5) 2_656

loop_
_geom_torsion_atom_site_label_1
_geom_torsion_atom_site_label_2
_geom_torsion_atom_site_label_3
_geom_torsion_atom_site_label_4
_geom_torsion
_geom_torsion_site_symmetry_1
_geom_torsion_site_symmetry_4
O17 C1 C2 C3 -158.0(8) . .
O16 C1 C2 C3 21.6(11) . .
O17 C1 C2 C6 21.1(10) . .
O16 C1 C2 C6 -159.3(7) . .
C6 C2 C3 C4 0.6(12) . .
C1 C2 C3 C4 179.6(8) . .
C2 C3 C4 N1 -0.6(13) . .
N1 C5 C6 C2 0.6(11) . .
C3 C2 C6 C5 -0.6(11) . .
C1 C2 C6 C5 -179.7(7) . .
C3 C4 N1 C5 0.6(13) . .
C6 C5 N1 C4 -0.6(12) . .
O1 Mo2 O3 Mo4 -70.4(3) . .
O2 Mo2 O3 Mo4 -178.1(2) . .
O9 Mo2 O3 Mo4 54.7(4) . .
O10 Mo2 O3 Mo4 90.1(2) . .
O11 Mo2 O3 Mo4 18.2(2) . .
O5 Mo4 O3 Mo2 179.2(3) . .
O4 Mo4 O3 Mo2 71.0(3) . .
O6 Mo4 O3 Mo2 -54.5(4) . .
O11 Mo4 O3 Mo2 -18.3(2) . .
O12 Mo4 O3 Mo2 -90.7(2) . .
O7 Mo3 O6 Mo4 -67.6(3) . .
O8 Mo3 O6 Mo4 -175.8(3) . .
O9 Mo3 O6 Mo4 57.5(5) 7_566 .
O12 Mo3 O6 Mo4 18.9(2) . .
O10 Mo3 O6 Mo4 91.1(2) 7_566 .
O5 Mo4 O6 Mo3 68.6(3) . .
O4 Mo4 O6 Mo3 177.1(3) . .
O3 Mo4 O6 Mo3 -56.9(5) . .
O11 Mo4 O6 Mo3 -91.2(2) . .
O12 Mo4 O6 Mo3 -18.6(2) . .
O7 Mo3 O8 Tb1 -91.1(7) . .
O6 Mo3 O8 Tb1 12.8(7) . .
O9 Mo3 O8 Tb1 169.4(6) 7_566 .
O12 Mo3 O8 Tb1 62.4(10) . .
O10 Mo3 O8 Tb1 97.5(6) 7_566 .
O1 Mo2 O9 Mo3 -178.1(3) . 7_566
O2 Mo2 O9 Mo3 -70.2(3) . 7_566
O3 Mo2 O9 Mo3 55.9(4) . 7_566
O10 Mo2 O9 Mo3 18.7(2) . 7_566
O11 Mo2 O9 Mo3 90.5(2) . 7_566
O12 Cr1 O10 Mo3 -178.45(16) . 7_566
O12 Cr1 O10 Mo3 1.55(16) 7_566 7_566
O11 Cr1 O10 Mo3 97.12(17) . 7_566
O11 Cr1 O10 Mo3 -82.88(17) 7_566 7_566
O12 Cr1 O10 Mo2 84.56(17) . .
O12 Cr1 O10 Mo2 -95.44(17) 7_566 .
O11 Cr1 O10 Mo2 0.12(16) . .
O11 Cr1 O10 Mo2 -179.88(16) 7_566 .
O1 Mo2 O10 Cr1 32.1(6) . .
O2 Mo2 O10 Cr1 -168.7(2) . .
O9 Mo2 O10 Cr1 90.0(2) . .
O3 Mo2 O10 Cr1 -72.38(18) . .
O11 Mo2 O10 Cr1 -0.11(15) . .
O1 Mo2 O10 Mo3 -71.9(6) . 7_566
O2 Mo2 O10 Mo3 87.30(19) . 7_566
O9 Mo2 O10 Mo3 -14.03(15) . 7_566
O3 Mo2 O10 Mo3 -176.37(16) . 7_566
O11 Mo2 O10 Mo3 -104.09(16) . 7_566
O10 Cr1 O11 Mo4 -83.30(17) 7_566 .
O10 Cr1 O11 Mo4 96.70(17) . .
O12 Cr1 O11 Mo4 -0.45(16) . .
O12 Cr1 O11 Mo4 179.55(16) 7_566 .
O10 Cr1 O11 Mo2 179.88(16) 7_566 .
O10 Cr1 O11 Mo2 -0.12(16) . .
O12 Cr1 O11 Mo2 -97.27(17) . .
O12 Cr1 O11 Mo2 82.73(17) 7_566 .
O11 Cr1 O11 Mo2 -80(31) 7_566 .
O5 Mo4 O11 Cr1 -30.8(6) . .
O4 Mo4 O11 Cr1 170.6(2) . .
O6 Mo4 O11 Cr1 72.97(18) . .
O3 Mo4 O11 Cr1 -89.43(19) . .
O12 Mo4 O11 Cr1 0.40(14) . .
O5 Mo4 O11 Mo2 72.0(6) . .
O4 Mo4 O11 Mo2 -86.5(2) . .
O6 Mo4 O11 Mo2 175.78(16) . .
O3 Mo4 O11 Mo2 13.38(15) . .
O12 Mo4 O11 Mo2 103.22(16) . .
O1 Mo2 O11 Cr1 -169.5(2) . .
O2 Mo2 O11 Cr1 35.3(6) . .
O9 Mo2 O11 Cr1 -72.81(18) . .
O3 Mo2 O11 Cr1 89.80(19) . .
O10 Mo2 O11 Cr1 0.11(15) . .
O1 Mo2 O11 Mo4 87.2(2) . .
O2 Mo2 O11 Mo4 -68.0(6) . .
O9 Mo2 O11 Mo4 -176.16(17) . .
O3 Mo2 O11 Mo4 -13.55(15) . .
O10 Mo2 O11 Mo4 -103.24(16) . .
O10 Cr1 O12 Mo3 1.55(16) 7_566 .
O10 Cr1 O12 Mo3 -178.45(16) . .
O12 Cr1 O12 Mo3 179(6) 7_566 .
O11 Cr1 O12 Mo3 -95.18(17) . .
O11 Cr1 O12 Mo3 84.82(17) 7_566 .
O10 Cr1 O12 Mo4 97.17(17) 7_566 .
O10 Cr1 O12 Mo4 -82.83(17) . .
O12 Cr1 O12 Mo4 -85(5) 7_566 .
O11 Cr1 O12 Mo4 0.44(16) . .
O11 Cr1 O12 Mo4 -179.56(16) 7_566 .
O7 Mo3 O12 Cr1 -169.5(2) . .
O8 Mo3 O12 Cr1 35.9(6) . .
O6 Mo3 O12 Cr1 88.3(2) . .
O9 Mo3 O12 Cr1 -74.00(18) 7_566 .
O10 Mo3 O12 Cr1 -1.43(14) 7_566 .
O7 Mo3 O12 Mo4 88.4(2) . .
O8 Mo3 O12 Mo4 -66.3(6) . .
O6 Mo3 O12 Mo4 -13.87(15) . .
O9 Mo3 O12 Mo4 -176.14(16) 7_566 .
O10 Mo3 O12 Mo4 -103.57(15) 7_566 .
O5 Mo4 O12 Cr1 169.1(2) . .
O4 Mo4 O12 Cr1 -32.4(7) . .
O6 Mo4 O12 Cr1 -89.5(2) . .
O3 Mo4 O12 Cr1 72.00(18) . .
O11 Mo4 O12 Cr1 -0.40(14) . .
O5 Mo4 O12 Mo3 -87.4(2) . .
O4 Mo4 O12 Mo3 71.0(6) . .
O6 Mo4 O12 Mo3 13.90(15) . .
O3 Mo4 O12 Mo3 175.43(16) . .
O11 Mo4 O12 Mo3 103.03(15) . .
Mo3 O8 Tb1 O8 66.2(6) . 2_656
Mo3 O8 Tb1 O14 141.7(7) . .
Mo3 O8 Tb1 O15 29.5(8) . .
Mo3 O8 Tb1 O14 -18.2(6) . 2_656
Mo3 O8 Tb1 O15 -136.9(7) . 2_656
Mo3 O8 Tb1 O13 -172.3(5) . .
Mo3 O8 Tb1 O13 -76.2(7) . 2_656
